data_1008508
loop_
_publ_author_name
'Muller, J'
'Collomb, A'
'Fournier, T'
'Harrowfield, I'
'Samaras, D'

_publ_section_title
;
Composition and structure of some (Ba~1-p~Sr~p~)Zn Fe~6~O~11~Y-type
hexagonal ferrites
;
_journal_coden_ASTM JMMMDC
_journal_name_full 'Journal of Magnetism and Magnetic Materials'
_journal_page_first 305
_journal_page_last 313
_journal_paper_doi 10.1016/0304-8853(91)90143-X
_journal_volume 102
_journal_year 1991
_chemical_formula_structural '(Ba.28 Sr.67) Zn.88 Fe6.07 O11'
_chemical_formula_sum 'Ba0.28 Fe6.07 O11 Sr0.67 Zn0.88'
_chemical_name_systematic
;
Barium strontium zinc iron(III) oxide (.28/.67/.88/6.07/11)
;
_space_group_IT_number 166
_symmetry_cell_setting trigonal
_symmetry_space_group_name_Hall '-R 3 2"'
_symmetry_space_group_name_H-M 'R -3 m :H'
_cell_angle_alpha 90
_cell_angle_beta 90
_cell_angle_gamma 120
_cell_formula_units_Z 6
_cell_length_a 5.8585(1)
_cell_length_b 5.8585(1)
_cell_length_c 43.412(3)
_cell_volume 1290.4
_refine_ls_R_factor_all 0.026
_cod_original_sg_symbol_H-M 'R -3 m H'
_cod_original_formula_sum 'Ba.28 Fe6.07 O11 Sr.67 Zn.88'
_cod_database_code 1008508

loop_
_symmetry_equiv_pos_as_xyz
x,y,z
-y,x-y,z
y-x,-x,z
-y,-x,z
x,x-y,z
y-x,y,z
-x,-y,-z
y,y-x,-z
x-y,x,-z
y,x,-z
-x,y-x,-z
x-y,-y,-z
1/3+x,2/3+y,2/3+z
2/3+x,1/3+y,1/3+z
1/3-y,2/3+x-y,2/3+z
2/3-y,1/3+x-y,1/3+z
1/3-x+y,2/3-x,2/3+z
2/3-x+y,1/3-x,1/3+z
1/3-y,2/3-x,2/3+z
2/3-y,1/3-x,1/3+z
1/3+x,2/3+x-y,2/3+z
2/3+x,1/3+x-y,1/3+z
1/3-x+y,2/3+y,2/3+z
2/3-x+y,1/3+y,1/3+z
1/3-x,2/3-y,2/3-z
2/3-x,1/3-y,1/3-z
1/3+y,2/3-x+y,2/3-z
2/3+y,1/3-x+y,1/3-z
1/3+x-y,2/3+x,2/3-z
2/3+x-y,1/3+x,1/3-z
1/3+y,2/3+x,2/3-z
2/3+y,1/3+x,1/3-z
1/3-x,2/3-x+y,2/3-z
2/3-x,1/3-x+y,1/3-z
1/3+x-y,2/3-y,2/3-z
2/3+x-y,1/3-y,1/3-z

loop_
_atom_site_aniso_label
_atom_site_aniso_U_11
_atom_site_aniso_U_12
_atom_site_aniso_U_13
_atom_site_aniso_U_22
_atom_site_aniso_U_23
_atom_site_aniso_U_33
Ba1 0.0146(2) 0.0073(1) 0. 0.0146(2) 0. 0.0178(4)
Sr1 0.0146(2) 0.0073(1) 0. 0.0146(2) 0. 0.0178(4)
Zn1 0.0084(2) 0.0042(1) 0. 0.0084(2) 0. 0.0093(3)
Fe1 0.0084(2) 0.0042(1) 0. 0.0084(2) 0. 0.0093(3)
Zn2 0.0070(3) 0.0035(2) 0. 0.0070(3) 0. 0.0092(3)
Fe2 0.0070(3) 0.0035(2) 0. 0.0070(3) 0. 0.0092(3)
Fe3 0.0083(2) 0.0041(1) 0. 0.0083(2) 0. 0.0088(4)
Fe4 0.0070(3) 0.0035(2) 0. 0.0070(3) 0. 0.0081(5)
Fe5 0.0071(2) 0.0042(2) .0000(1) 0.0071(2) .0000(1) 0.0091(2)
Fe6 0.0089(3) 0.0044(2) 0. 0.0089(3) 0. 0.0080(5)
O1 0.0073(10) 0.0037(5) 0. 0.0073(10) 0. 0.0080(16)
O2 0.0057(10) 0.0028(5) 0. 0.0057(10) 0. 0.0118(16)
O3 0.0195(10) 0.0122(11) -0.0032(4) 0.0195(10) 0.0032(4) 0.0173(10)
O4 0.0084(6) 0.0037(8) 0.0010(4) 0.0084(6) -0.0010(4) 0.0112(9)
O5 0.0092(7) 0.0049(7) 0.0001(3) 0.0092(7) -0.0001(3) 0.0103(7)

loop_
_atom_site_label
_atom_site_type_symbol
_atom_site_symmetry_multiplicity
_atom_site_Wyckoff_symbol
_atom_site_fract_x
_atom_site_fract_y
_atom_site_fract_z
_atom_site_occupancy
_atom_site_attached_hydrogens
_atom_site_calc_flag
Ba1 Ba2+ 6 c 0. 0. 0.29828(1) 0.28(1) 0 d
Sr1 Sr2+ 6 c 0. 0. 0.29828(1) 0.67(1) 0 d
Zn1 Zn2+ 6 c 0. 0. 0.37527(2) 0.16(1) 0 d
Fe1 Fe3+ 6 c 0. 0. 0.37527(2) 0.82(1) 0 d
Zn2 Zn2+ 6 c 0. 0. 0.15231(1) 0.72(1) 0 d
Fe2 Fe3+ 6 c 0. 0. 0.15231(1) 0.25(1) 0 d
Fe3 Fe3+ 6 c 0. 0. 0.06494(2) 1. 0 d
Fe4 Fe3+ 3 b 0. 0. 0.5 1. 0 d
Fe5 Fe3+ 18 h 0.50309(5) 0.49691(5) 0.10945(1) 1. 0 d
Fe6 Fe3+ 3 a 0. 0. 0. 1. 0 d
O1 O2- 6 c 0. 0. 0.41882(8) 1. 0 d
O2 O2- 6 c 0. 0. 0.19759(9) 1. 0 d
O3 O2- 18 h 0.15605(32) -0.15605(32) 0.02911(6) 1. 0 d
O4 O2- 18 h 0.82901(25) 0.17099(25) 0.08422(5) 1. 0 d
O5 O2- 18 h 0.18006(24) -0.18006(24) 0.13757(5) 1. 0 d

loop_
_atom_type_symbol
_atom_type_oxidation_number
Ba2+ 2.000
Sr2+ 2.000
Zn2+ 2.000
Fe3+ 3.000
O2- -2.000
